data_7242974
loop_
_publ_author_name
'Wang, Chen'
'You, Zi Xin'
'Xing, Yong-Heng'
'Bai, Feng-Ying'
'Shi, Zhan'

_publ_section_title
;
 A three-dimensional supramolecular network structure through hydrogen
 bonding and \p--\p interaction: synthesis, structure, and the
 fluorescence detection of balsalazide disodium
;
_journal_issue 27
_journal_name_full CrystEngComm
_journal_page_first 4840
_journal_page_last 4847
_journal_paper_doi 10.1039/D1CE00373A
_journal_volume 23
_journal_year 2021
_chemical_formula_moiety 'C9 H4 I2 O6, C5 H4 N'
_chemical_formula_sum 'C14 H8 I2 N O6'
_chemical_formula_weight 540.01
_space_group_crystal_system monoclinic
_space_group_IT_number 15
_space_group_name_Hall '-C 2yc'
_space_group_name_H-M_alt 'C 1 2/c 1'
_atom_sites_solution_hydrogens geom
_atom_sites_solution_primary direct
_audit_creation_date 2021-03-12
_audit_creation_method
;
Olex2 1.2
(compiled 2018.05.29 svn.r3508 for OlexSys, GUI svn.r5506)
;
_audit_update_record
;
2021-03-12 deposited with the CCDC.	2021-06-04 downloaded from the CCDC.
;
_cell_angle_alpha 90
_cell_angle_beta 106.673(7)
_cell_angle_gamma 90
_cell_formula_units_Z 8
_cell_length_a 14.811(6)
_cell_length_b 9.023(4)
_cell_length_c 24.110(10)
_cell_measurement_reflns_used 2831
_cell_measurement_temperature 293
_cell_measurement_theta_max 27.088
_cell_measurement_theta_min 2.675
_cell_volume 3087(2)
_computing_cell_refinement 'SAINT v8.34A (Bruker, 2013)'
_computing_data_reduction 'SAINT v8.34A (Bruker, 2013)'
_computing_molecular_graphics 'Olex2 (Dolomanov et al., 2009)'
_computing_publication_material 'Olex2 (Dolomanov et al., 2009)'
_computing_structure_refinement 'ShelXL (Sheldrick, 2015)'
_computing_structure_solution 'ShelXS-1997 (Sheldrick, 2008)'
_diffrn_ambient_temperature 296.15
_diffrn_measured_fraction_theta_full 0.999
_diffrn_measured_fraction_theta_max 0.966
_diffrn_measurement_device_type 'CCD area detector'
_diffrn_measurement_method 'phi and omega scans'
_diffrn_radiation_monochromator graphite
_diffrn_radiation_type MoK\a
_diffrn_radiation_wavelength 0.71073
_diffrn_reflns_av_R_equivalents 0.0290
_diffrn_reflns_av_unetI/netI 0.0388
_diffrn_reflns_Laue_measured_fraction_full 0.999
_diffrn_reflns_Laue_measured_fraction_max 0.966
_diffrn_reflns_limit_h_max 18
_diffrn_reflns_limit_h_min -18
_diffrn_reflns_limit_k_max 9
_diffrn_reflns_limit_k_min -12
_diffrn_reflns_limit_l_max 23
_diffrn_reflns_limit_l_min -32
_diffrn_reflns_number 9783
_diffrn_reflns_point_group_measured_fraction_full 0.999
_diffrn_reflns_point_group_measured_fraction_max 0.966
_diffrn_reflns_theta_full 25.242
_diffrn_reflns_theta_max 28.609
_diffrn_reflns_theta_min 2.675
_exptl_absorpt_coefficient_mu 4.106
_exptl_absorpt_correction_T_max 0.7457
_exptl_absorpt_correction_T_min 0.6474
_exptl_absorpt_correction_type multi-scan
_exptl_absorpt_process_details
;
SADABS-2014/5 (Bruker,2014/5) was used for absorption correction.
wR2(int) was 0.0745 before and 0.0362 after correction.
The Ratio of minimum to maximum transmission is 0.8682.
The \l/2 correction factor is 0.00150.
;
_exptl_crystal_colour 'clear light yellow'
_exptl_crystal_colour_lustre clear
_exptl_crystal_colour_modifier light
_exptl_crystal_colour_primary yellow
_exptl_crystal_density_diffrn 2.324
_exptl_crystal_description block
_exptl_crystal_F_000 2024
_exptl_crystal_size_max 0.87
_exptl_crystal_size_mid 0.57
_exptl_crystal_size_min 0.35
_refine_diff_density_max 1.268
_refine_diff_density_min -0.901
_refine_diff_density_rms 0.116
_refine_ls_extinction_method none
_refine_ls_goodness_of_fit_ref 1.030
_refine_ls_hydrogen_treatment constr
_refine_ls_matrix_type full
_refine_ls_number_parameters 209
_refine_ls_number_reflns 3827
_refine_ls_number_restraints 0
_refine_ls_restrained_S_all 1.030
_refine_ls_R_factor_all 0.0637
_refine_ls_R_factor_gt 0.0375
_refine_ls_shift/su_max 0.001
_refine_ls_shift/su_mean 0.000
_refine_ls_structure_factor_coef Fsqd
_refine_ls_weighting_details 'w=1/[\s^2^(Fo^2^)+(0.0356P)^2^+9.8609P] where P=(Fo^2^+2Fc^2^)/3'
_refine_ls_weighting_scheme calc
_refine_ls_wR_factor_gt 0.0799
_refine_ls_wR_factor_ref 0.0891
_reflns_Friedel_coverage 0.000
_reflns_number_gt 2753
_reflns_number_total 3827
_reflns_threshold_expression 'I > 2\s(I)'
_cod_data_source_file d1ce00373a2.cif
_cod_data_source_block 1_CCDC2
_cod_depositor_comments 'Adding full bibliography for 7242972--7242974.cif.'
_cod_original_cell_volume 3086(2)
_cod_database_code 7242974
_shelx_shelxl_version_number 2018/3
_shelx_space_group_comment
;
The symmetry employed for this shelxl refinement is uniquely defined
by the following loop, which should always be used as a source of
symmetry information in preference to the above space-group names.
They are only intended as comments.
;
_shelx_estimated_absorpt_t_max 0.328
_shelx_estimated_absorpt_t_min 0.124
_olex2_refinement_description
;
1. Fixed Uiso
 At 1.2 times of:
  All C(H) groups
 At 1.5 times of:
  All O(H) groups
2.a Aromatic/amide H refined with riding coordinates:
 C2(H2), C13(H13), C11(H11), C10(H10), C14(H14)
2.b Tetrahedral OH refined with riding coordinates:
 O4(H4), O1(H1)
2.c Idealised tetrahedral OH refined as rotating group:
 O5(H5)
;
_olex2_submission_special_instructions 'No special instructions were received'

loop_
_space_group_symop_operation_xyz
'x, y, z'
'-x, y, -z+1/2'
'x+1/2, y+1/2, z'
'-x+1/2, y+1/2, -z+1/2'
'-x, -y, -z'
'x, -y, z-1/2'
'-x+1/2, -y+1/2, -z'
'x+1/2, -y+1/2, z-1/2'

loop_
_atom_site_label
_atom_site_type_symbol
_atom_site_fract_x
_atom_site_fract_y
_atom_site_fract_z
_atom_site_U_iso_or_equiv
_atom_site_adp_type
_atom_site_occupancy
_atom_site_site_symmetry_order
_atom_site_calc_flag
_atom_site_refinement_flags_posn
_atom_site_refinement_flags_adp
_atom_site_refinement_flags_occupancy
_atom_site_disorder_assembly
_atom_site_disorder_group
I1 I 0.64387(3) 0.34146(5) 0.03894(2) 0.04945(13) Uani 1 1 d . . . . .
I2 I 0.63593(3) 0.69487(5) 0.24810(2) 0.05828(14) Uani 1 1 d . . . . .
O3 O 0.5125(2) 0.4320(4) 0.14741(15) 0.0449(9) Uani 1 1 d . . . . .
O4 O 0.5212(2) 0.6251(4) 0.09296(14) 0.0463(9) Uani 1 1 d . . . . .
H4 H 0.496289 0.589972 0.060836 0.069 Uiso 1 1 calc R . . . .
O1 O 0.9030(3) 0.7934(4) 0.26492(15) 0.0505(10) Uani 1 1 d . . . . .
H1 H 0.919408 0.789519 0.235215 0.076 Uiso 1 1 calc R . . . .
O5 O 0.8796(3) 0.2420(4) 0.11288(17) 0.0539(10) Uani 1 1 d . . . . .
H5 H 0.926260 0.208229 0.105485 0.081 Uiso 1 1 calc GR . . . .
C6 C 0.7111(3) 0.5927(5) 0.19783(17) 0.0294(9) Uani 1 1 d . . . . .
O6 O 0.9119(3) 0.4421(5) 0.0711(2) 0.0770(15) Uani 1 1 d . . . . .
C5 C 0.6630(3) 0.5215(5) 0.14710(17) 0.0281(9) Uani 1 1 d . . . . .
C3 C 0.8119(3) 0.4593(5) 0.13152(17) 0.0277(9) Uani 1 1 d . . . . .
O2 O 0.8668(4) 0.6191(5) 0.31708(16) 0.0848(17) Uani 1 1 d . . . . .
N1 N 0.7988(4) 0.4400(5) 0.3863(2) 0.0523(12) Uani 1 1 d . . . . .
C12 C 0.7611(3) 0.2891(5) 0.47590(19) 0.0341(10) Uani 1 1 d . . . . .
C9 C 0.5567(3) 0.5239(6) 0.12715(18) 0.0329(10) Uani 1 1 d . . . . .
C8 C 0.8729(3) 0.3811(6) 0.10120(19) 0.0362(11) Uani 1 1 d . . . . .
C4 C 0.7150(3) 0.4524(5) 0.11508(16) 0.0284(9) Uani 1 1 d . . . . .
C2 C 0.8576(3) 0.5390(5) 0.18060(18) 0.0309(10) Uani 1 1 d . . . . .
H2 H 0.922710 0.549967 0.190590 0.037 Uiso 1 1 calc R . . . .
C1 C 0.8078(3) 0.6026(5) 0.21497(18) 0.0321(10) Uani 1 1 d . . . . .
C7 C 0.8623(4) 0.6730(5) 0.2710(2) 0.0390(11) Uani 1 1 d . . . . .
C13 C 0.8513(4) 0.3182(7) 0.4758(3) 0.0540(15) Uani 1 1 d . . . . .
H13 H 0.901297 0.286320 0.506514 0.065 Uiso 1 1 calc R . . . .
C11 C 0.6896(4) 0.3375(7) 0.4292(2) 0.0546(15) Uani 1 1 d . . . . .
H11 H 0.627090 0.320204 0.427681 0.066 Uiso 1 1 calc R . . . .
C10 C 0.7111(5) 0.4118(8) 0.3846(3) 0.0659(18) Uani 1 1 d . . . . .
H10 H 0.662552 0.442309 0.352716 0.079 Uiso 1 1 calc R . . . .
C14 C 0.8688(5) 0.3946(8) 0.4305(3) 0.0605(16) Uani 1 1 d . . . . .
H14 H 0.930624 0.414454 0.431068 0.073 Uiso 1 1 calc R . . . .

loop_
_atom_site_aniso_label
_atom_site_aniso_U_11
_atom_site_aniso_U_22
_atom_site_aniso_U_33
_atom_site_aniso_U_23
_atom_site_aniso_U_13
_atom_site_aniso_U_12
I1 0.0417(2) 0.0729(3) 0.03279(17) -0.02103(16) 0.00926(13) 0.00097(18)
I2 0.0656(3) 0.0636(3) 0.0528(2) -0.02283(18) 0.02837(19) 0.0128(2)
O3 0.0258(18) 0.054(2) 0.053(2) 0.0128(17) 0.0082(15) 0.0061(16)
O4 0.040(2) 0.062(2) 0.0377(18) 0.0107(17) 0.0137(15) 0.0281(18)
O1 0.056(2) 0.056(2) 0.041(2) -0.0078(17) 0.0157(17) -0.0248(19)
O5 0.063(3) 0.047(2) 0.067(3) 0.0131(19) 0.044(2) 0.026(2)
C6 0.033(3) 0.028(2) 0.028(2) -0.0056(17) 0.0110(18) 0.0048(19)
O6 0.088(3) 0.067(3) 0.107(4) 0.033(3) 0.078(3) 0.028(3)
C5 0.028(2) 0.028(2) 0.030(2) 0.0010(17) 0.0105(17) 0.0071(18)
C3 0.028(2) 0.031(2) 0.028(2) 0.0072(17) 0.0129(17) 0.0078(18)
O2 0.136(5) 0.077(3) 0.030(2) 0.001(2) 0.006(2) -0.056(3)
N1 0.071(4) 0.040(3) 0.052(3) -0.003(2) 0.027(3) -0.003(2)
C12 0.035(3) 0.033(3) 0.035(2) -0.0027(19) 0.0101(19) 0.005(2)
C9 0.028(2) 0.044(3) 0.026(2) -0.0016(19) 0.0076(18) 0.015(2)
C8 0.026(2) 0.050(3) 0.035(2) 0.009(2) 0.0126(19) 0.013(2)
C4 0.033(2) 0.030(2) 0.0210(18) 0.0001(16) 0.0066(17) 0.0063(19)
C2 0.023(2) 0.039(3) 0.032(2) 0.0015(19) 0.0090(17) -0.0021(19)
C1 0.035(3) 0.031(2) 0.031(2) 0.0008(18) 0.0107(19) -0.003(2)
C7 0.042(3) 0.037(3) 0.040(3) -0.005(2) 0.015(2) -0.007(2)
C13 0.036(3) 0.071(4) 0.056(3) 0.011(3) 0.016(3) 0.007(3)
C11 0.041(3) 0.062(4) 0.057(3) 0.017(3) 0.008(3) 0.001(3)
C10 0.070(5) 0.070(4) 0.051(3) 0.019(3) 0.007(3) -0.004(4)
C14 0.051(4) 0.072(4) 0.071(4) -0.007(3) 0.037(3) -0.010(3)

loop_
_atom_type_symbol
_atom_type_description
_atom_type_scat_dispersion_real
_atom_type_scat_dispersion_imag
_atom_type_scat_source
C C 0.0033 0.0016 'International Tables Vol C Tables 4.2.6.8 and 6.1.1.4'
H H 0.0000 0.0000 'International Tables Vol C Tables 4.2.6.8 and 6.1.1.4'
I I -0.4742 1.8119 'International Tables Vol C Tables 4.2.6.8 and 6.1.1.4'
N N 0.0061 0.0033 'International Tables Vol C Tables 4.2.6.8 and 6.1.1.4'
O O 0.0106 0.0060 'International Tables Vol C Tables 4.2.6.8 and 6.1.1.4'

loop_
_geom_angle_atom_site_label_1
_geom_angle_atom_site_label_2
_geom_angle_atom_site_label_3
_geom_angle
_geom_angle_site_symmetry_1
_geom_angle_site_symmetry_3
_geom_angle_publ_flag
C9 O4 H4 109.5 . . ?
C7 O1 H1 109.5 . . ?
C8 O5 H5 109.5 . . ?
C5 C6 I2 119.7(3) . . ?
C1 C6 I2 118.8(3) . . ?
C1 C6 C5 121.5(4) . . ?
C6 C5 C9 120.0(4) . . ?
C6 C5 C4 118.3(4) . . ?
C4 C5 C9 121.7(4) . . ?
C4 C3 C8 124.4(4) . . ?
C4 C3 C2 118.9(4) . . ?
C2 C3 C8 116.6(4) . . ?
C10 N1 C14 120.4(5) . . ?
C13 C12 C12 122.2(5) . 7_656 ?
C13 C12 C11 117.5(5) . . ?
C11 C12 C12 120.3(6) . 7_656 ?
O3 C9 O4 125.7(4) . . ?
O3 C9 C5 119.0(4) . . ?
O4 C9 C5 115.2(4) . . ?
O5 C8 C3 112.0(4) . . ?
O6 C8 O5 124.6(5) . . ?
O6 C8 C3 123.4(5) . . ?
C5 C4 I1 118.9(3) . . ?
C3 C4 I1 119.7(3) . . ?
C3 C4 C5 121.3(4) . . ?
C3 C2 H2 119.5 . . ?
C1 C2 C3 120.9(4) . . ?
C1 C2 H2 119.5 . . ?
C6 C1 C2 118.8(4) . . ?
C6 C1 C7 122.9(4) . . ?
C2 C1 C7 118.3(4) . . ?
O1 C7 C1 114.1(4) . . ?
O2 C7 O1 123.5(5) . . ?
O2 C7 C1 122.4(5) . . ?
C12 C13 H13 119.8 . . ?
C12 C13 C14 120.3(5) . . ?
C14 C13 H13 119.8 . . ?
C12 C11 H11 120.1 . . ?
C12 C11 C10 119.8(6) . . ?
C10 C11 H11 120.1 . . ?
N1 C10 C11 121.1(6) . . ?
N1 C10 H10 119.5 . . ?
C11 C10 H10 119.5 . . ?
N1 C14 C13 120.8(6) . . ?
N1 C14 H14 119.6 . . ?
C13 C14 H14 119.6 . . ?

loop_
_geom_bond_atom_site_label_1
_geom_bond_atom_site_label_2
_geom_bond_distance
_geom_bond_site_symmetry_2
_geom_bond_publ_flag
I1 C4 2.091(4) . ?
I2 C6 2.081(4) . ?
O3 C9 1.240(6) . ?
O4 H4 0.8200 . ?
O4 C9 1.241(5) . ?
O1 H1 0.8200 . ?
O1 C7 1.271(6) . ?
O5 H5 0.8200 . ?
O5 C8 1.284(7) . ?
C6 C5 1.384(6) . ?
C6 C1 1.375(6) . ?
O6 C8 1.184(6) . ?
C5 C9 1.509(6) . ?
C5 C4 1.385(6) . ?
C3 C8 1.492(6) . ?
C3 C4 1.376(6) . ?
C3 C2 1.384(6) . ?
O2 C7 1.197(6) . ?
N1 C10 1.313(8) . ?
N1 C14 1.321(8) . ?
C12 C12 1.475(9) 7_656 ?
C12 C13 1.362(7) . ?
C12 C11 1.377(7) . ?
C2 H2 0.9300 . ?
C2 C1 1.382(6) . ?
C1 C7 1.501(7) . ?
C13 H13 0.9300 . ?
C13 C14 1.378(8) . ?
C11 H11 0.9300 . ?
C11 C10 1.379(8) . ?
C10 H10 0.9300 . ?
C14 H14 0.9300 . ?

loop_
_geom_hbond_atom_site_label_D
_geom_hbond_atom_site_label_H
_geom_hbond_atom_site_label_A
_geom_hbond_distance_DH
_geom_hbond_distance_HA
_geom_hbond_distance_DA
_geom_hbond_angle_DHA
_geom_hbond_site_symmetry_A
_geom_hbond_publ_flag
O5 H5 O4 0.82 1.70 2.514(5) 175.2 3_545 yes
C14 H14 O6 0.93 2.36 3.288(7) 174.6 2_755 yes

loop_
_geom_torsion_atom_site_label_1
_geom_torsion_atom_site_label_2
_geom_torsion_atom_site_label_3
_geom_torsion_atom_site_label_4
_geom_torsion
_geom_torsion_site_symmetry_1
_geom_torsion_site_symmetry_2
_geom_torsion_site_symmetry_3
_geom_torsion_site_symmetry_4
_geom_torsion_publ_flag
I2 C6 C5 C9 2.7(6) . . . . ?
I2 C6 C5 C4 -179.0(3) . . . . ?
I2 C6 C1 C2 -177.9(3) . . . . ?
I2 C6 C1 C7 5.2(6) . . . . ?
C6 C5 C9 O3 -83.6(6) . . . . ?
C6 C5 C9 O4 93.3(5) . . . . ?
C6 C5 C4 I1 179.1(3) . . . . ?
C6 C5 C4 C3 -2.8(6) . . . . ?
C6 C1 C7 O1 -112.0(5) . . . . ?
C6 C1 C7 O2 68.3(8) . . . . ?
C5 C6 C1 C2 -0.3(7) . . . . ?
C5 C6 C1 C7 -177.2(4) . . . . ?
C3 C2 C1 C6 -3.7(7) . . . . ?
C3 C2 C1 C7 173.3(4) . . . . ?
C12 C12 C13 C14 -178.5(6) 7_656 . . . ?
C12 C12 C11 C10 179.4(6) 7_656 . . . ?
C12 C13 C14 N1 -0.5(10) . . . . ?
C12 C11 C10 N1 -1.4(10) . . . . ?
C9 C5 C4 I1 -2.6(6) . . . . ?
C9 C5 C4 C3 175.5(4) . . . . ?
C8 C3 C4 I1 -5.5(6) . . . . ?
C8 C3 C4 C5 176.4(4) . . . . ?
C8 C3 C2 C1 -173.3(4) . . . . ?
C4 C5 C9 O3 98.1(5) . . . . ?
C4 C5 C9 O4 -85.0(5) . . . . ?
C4 C3 C8 O5 -76.1(6) . . . . ?
C4 C3 C8 O6 105.6(6) . . . . ?
C4 C3 C2 C1 4.4(7) . . . . ?
C2 C3 C8 O5 101.4(5) . . . . ?
C2 C3 C8 O6 -76.9(6) . . . . ?
C2 C3 C4 I1 177.1(3) . . . . ?
C2 C3 C4 C5 -1.0(6) . . . . ?
C2 C1 C7 O1 71.1(6) . . . . ?
C2 C1 C7 O2 -108.6(6) . . . . ?
C1 C6 C5 C9 -174.9(4) . . . . ?
C1 C6 C5 C4 3.5(7) . . . . ?
C13 C12 C11 C10 0.3(9) . . . . ?
C11 C12 C13 C14 0.6(9) . . . . ?
C10 N1 C14 C13 -0.6(10) . . . . ?
C14 N1 C10 C11 1.6(10) . . . . ?
